data_4025234
loop_
_publ_author_name
'Christopher J. Adams'
'Rosenildo C. da Costa'
'Ruth Edge'
'Dennis H. Evans'
'Matthew F. Hood'

_publ_section_title
;
 On the Causes of Potential Inversion in 1,2,4,5-Tetrakis(amino)benzenes
;
_journal_name_full 'Journal of Organic Chemistry'
_journal_page_first 1168
_journal_page_last 1178
_journal_paper_doi 10.1021/jo902411b
_journal_volume 75
_journal_year 2010
_chemical_formula_sum 'C22 H34 N4 O4'
_chemical_formula_weight 418.53
_chemical_name_systematic
; 
 ? 
;
_space_group_IT_number 14
_symmetry_cell_setting monoclinic
_symmetry_space_group_name_Hall '-P 2ybc'
_symmetry_space_group_name_H-M 'P 1 21/c 1'
_atom_sites_solution_hydrogens geom
_atom_sites_solution_primary direct
_atom_sites_solution_secondary difmap
_audit_creation_method SHELXL-97
_cell_angle_alpha 90.00
_cell_angle_beta 92.353(6)
_cell_angle_gamma 90.00
_cell_formula_units_Z 2
_cell_length_a 7.990(3)
_cell_length_b 6.322(2)
_cell_length_c 20.989(8)
_cell_measurement_reflns_used 1909
_cell_measurement_temperature 100(2)
_cell_measurement_theta_max 27.54
_cell_measurement_theta_min 3.14
_cell_volume 1059.3(7)
_computing_cell_refinement 'Bruker SMART'
_computing_data_collection 'Bruker SMART'
_computing_data_reduction 'Bruker SAINT'
_computing_molecular_graphics 'Bruker SHELXTL'
_computing_publication_material 'Bruker SHELXTL'
_computing_structure_refinement 'SHELXL-97 (Sheldrick, 1997)'
_computing_structure_solution 'SHELXS-97 (Sheldrick, 1990)'
_diffrn_ambient_temperature 100(2)
_diffrn_measured_fraction_theta_full 0.982
_diffrn_measured_fraction_theta_max 0.982
_diffrn_measurement_device_type 'CCD area detector'
_diffrn_measurement_method 'phi and omega scans'
_diffrn_radiation_monochromator graphite
_diffrn_radiation_source 'fine-focus sealed tube'
_diffrn_radiation_type MoK\a
_diffrn_radiation_wavelength 0.71073
_diffrn_reflns_av_R_equivalents 0.0365
_diffrn_reflns_av_sigmaI/netI 0.0262
_diffrn_reflns_limit_h_max 10
_diffrn_reflns_limit_h_min -10
_diffrn_reflns_limit_k_max 8
_diffrn_reflns_limit_k_min -8
_diffrn_reflns_limit_l_max 27
_diffrn_reflns_limit_l_min -27
_diffrn_reflns_number 15332
_diffrn_reflns_theta_full 27.72
_diffrn_reflns_theta_max 27.72
_diffrn_reflns_theta_min 1.94
_diffrn_standards_decay_% 0
_exptl_absorpt_coefficient_mu 0.091
_exptl_absorpt_correction_T_max 0.9955
_exptl_absorpt_correction_T_min 0.9474
_exptl_absorpt_correction_type multi-scan
_exptl_absorpt_process_details SADABS
_exptl_crystal_colour colourless
_exptl_crystal_density_diffrn 1.312
_exptl_crystal_density_meas ?
_exptl_crystal_density_method 'not measured'
_exptl_crystal_description Plate
_exptl_crystal_F_000 452
_exptl_crystal_size_max 0.60
_exptl_crystal_size_mid 0.20
_exptl_crystal_size_min 0.05
_refine_diff_density_max 0.468
_refine_diff_density_min -0.364
_refine_diff_density_rms 0.089
_refine_ls_extinction_method none
_refine_ls_goodness_of_fit_ref 1.211
_refine_ls_hydrogen_treatment constr
_refine_ls_matrix_type full
_refine_ls_number_parameters 136
_refine_ls_number_reflns 2451
_refine_ls_number_restraints 0
_refine_ls_restrained_S_all 1.211
_refine_ls_R_factor_all 0.0750
_refine_ls_R_factor_gt 0.0662
_refine_ls_shift/su_max 0.000
_refine_ls_shift/su_mean 0.000
_refine_ls_structure_factor_coef Fsqd
_refine_ls_weighting_details 'calc w=1/[\s^2^(Fo^2^)+(0.0335P)^2^+4.6785P] where P=(Fo^2^+2Fc^2^)/3'
_refine_ls_weighting_scheme calc
_refine_ls_wR_factor_gt 0.2007
_refine_ls_wR_factor_ref 0.2048
_reflns_number_gt 2071
_reflns_number_total 2451
_reflns_threshold_expression >2sigma(I)
_cod_data_source_file jo902411b_si_008.cif
_cod_data_source_block 6
_cod_depositor_comments
;
The following automatic conversions were performed:

'_symmetry_cell_setting' value 'Monoclinic' changed to 'monoclinic'
according to the built-in table from CIF Core dictionary named
'cif_core.dic' version 2.4.1 from 2010-06-29.

Automatic conversion script
Id: cif_fix_values 1646 2011-03-28 12:23:43Z adriana 

The following automatic conversions were performed:

'_exptl_crystal_density_meas' value 'not measured' was changed to '?'
- the value is perceived as not measured.

Automatic conversion script
Id: cif_fix_values 3008 2015-01-20 13:52:24Z robertas 
;
_cod_original_cell_volume 1059.2(7)
_cod_database_code 4025234

loop_
_symmetry_equiv_pos_as_xyz
'x, y, z'
'-x, y+1/2, -z+1/2'
'-x, -y, -z'
'x, -y-1/2, z-1/2'

loop_
_atom_site_label
_atom_site_type_symbol
_atom_site_fract_x
_atom_site_fract_y
_atom_site_fract_z
_atom_site_U_iso_or_equiv
_atom_site_adp_type
_atom_site_occupancy
_atom_site_symmetry_multiplicity
_atom_site_calc_flag
_atom_site_refinement_flags
_atom_site_disorder_assembly
_atom_site_disorder_group
C7 C 0.6532(4) 0.7794(5) 0.39583(15) 0.0166(6) Uani 1 1 d . . .
H7A H 0.5716 0.7822 0.4301 0.020 Uiso 1 1 calc R . .
H7B H 0.7263 0.6543 0.4025 0.020 Uiso 1 1 calc R . .
C6 C 0.5607(4) 0.7645(6) 0.33112(16) 0.0199(7) Uani 1 1 d . . .
H6A H 0.6430 0.7519 0.2973 0.024 Uiso 1 1 calc R . .
H6B H 0.4898 0.6360 0.3298 0.024 Uiso 1 1 calc R . .
O1 O 0.4576(3) 0.9473(4) 0.31916(11) 0.0197(5) Uani 1 1 d . . .
C5 C 0.5572(4) 1.1354(5) 0.32227(15) 0.0173(7) Uani 1 1 d . . .
H5A H 0.4845 1.2601 0.3142 0.021 Uiso 1 1 calc R . .
H5B H 0.6407 1.1307 0.2887 0.021 Uiso 1 1 calc R . .
C4 C 0.6475(4) 1.1577(5) 0.38750(15) 0.0155(6) Uani 1 1 d . . .
H4A H 0.7162 1.2881 0.3888 0.019 Uiso 1 1 calc R . .
H4B H 0.5648 1.1672 0.4212 0.019 Uiso 1 1 calc R . .
N1 N 0.7545(3) 0.9729(4) 0.39824(12) 0.0128(5) Uani 1 1 d . . .
C1 C 0.8772(4) 0.9827(5) 0.44942(14) 0.0122(6) Uani 1 1 d . . .
C2 C 0.8676(4) 1.1370(5) 0.49695(14) 0.0115(6) Uani 1 1 d . . .
H2A H 0.7758 1.2325 0.4946 0.014 Uiso 1 1 calc R . .
C3 C 0.9855(4) 1.1587(5) 0.54781(14) 0.0122(6) Uani 1 1 d . . .
N2 N 0.9690(3) 1.3201(4) 0.59500(11) 0.0118(5) Uani 1 1 d . . .
C11 C 0.8448(4) 1.4863(5) 0.58038(14) 0.0142(6) Uani 1 1 d . . .
H11A H 0.7306 1.4254 0.5796 0.017 Uiso 1 1 calc R . .
H11B H 0.8640 1.5476 0.5379 0.017 Uiso 1 1 calc R . .
C10 C 0.8607(4) 1.6581(5) 0.63114(14) 0.0157(6) Uani 1 1 d . . .
H10A H 0.9740 1.7213 0.6306 0.019 Uiso 1 1 calc R . .
H10B H 0.7781 1.7712 0.6211 0.019 Uiso 1 1 calc R . .
O2 O 0.8332(3) 1.5764(4) 0.69339(10) 0.0169(5) Uani 1 1 d . . .
C9 C 0.9548(4) 1.4151(5) 0.70782(15) 0.0163(6) Uani 1 1 d . . .
H9A H 0.9367 1.3581 0.7509 0.020 Uiso 1 1 calc R . .
H9B H 1.0684 1.4779 0.7081 0.020 Uiso 1 1 calc R . .
C8 C 0.9445(4) 1.2360(5) 0.65985(14) 0.0140(6) Uani 1 1 d . . .
H8A H 1.0317 1.1292 0.6707 0.017 Uiso 1 1 calc R . .
H8B H 0.8336 1.1664 0.6612 0.017 Uiso 1 1 calc R . .

loop_
_atom_site_aniso_label
_atom_site_aniso_U_11
_atom_site_aniso_U_22
_atom_site_aniso_U_33
_atom_site_aniso_U_23
_atom_site_aniso_U_13
_atom_site_aniso_U_12
C7 0.0149(14) 0.0158(16) 0.0189(15) 0.0000(13) -0.0032(11) -0.0017(12)
C6 0.0162(15) 0.0194(17) 0.0236(16) -0.0047(13) -0.0054(12) 0.0001(13)
O1 0.0131(10) 0.0221(13) 0.0233(12) -0.0023(10) -0.0057(9) 0.0000(9)
C5 0.0159(14) 0.0200(16) 0.0158(14) 0.0023(13) -0.0027(11) 0.0004(13)
C4 0.0151(14) 0.0147(15) 0.0164(14) -0.0015(12) -0.0028(11) 0.0031(12)
N1 0.0121(12) 0.0125(13) 0.0135(12) -0.0013(10) -0.0033(9) 0.0005(10)
C1 0.0119(13) 0.0120(14) 0.0125(13) 0.0022(11) -0.0010(10) -0.0022(11)
C2 0.0107(13) 0.0107(14) 0.0131(13) 0.0001(11) 0.0001(10) 0.0017(11)
C3 0.0143(13) 0.0109(14) 0.0114(13) -0.0008(11) 0.0004(10) -0.0015(11)
N2 0.0140(12) 0.0113(12) 0.0100(11) -0.0010(10) -0.0005(9) 0.0015(10)
C11 0.0155(14) 0.0136(15) 0.0135(14) -0.0006(12) -0.0007(11) 0.0024(12)
C10 0.0190(15) 0.0119(15) 0.0164(14) -0.0025(12) 0.0024(11) 0.0010(12)
O2 0.0204(11) 0.0156(11) 0.0151(11) -0.0006(9) 0.0038(9) 0.0035(9)
C9 0.0185(15) 0.0158(15) 0.0147(14) -0.0027(12) 0.0007(11) 0.0020(12)
C8 0.0181(14) 0.0118(14) 0.0122(13) -0.0001(12) 0.0023(11) 0.0010(12)

loop_
_atom_type_symbol
_atom_type_description
_atom_type_scat_dispersion_real
_atom_type_scat_dispersion_imag
_atom_type_scat_source
C C 0.0033 0.0016 'International Tables Vol C Tables 4.2.6.8 and 6.1.1.4'
H H 0.0000 0.0000 'International Tables Vol C Tables 4.2.6.8 and 6.1.1.4'
N N 0.0061 0.0033 'International Tables Vol C Tables 4.2.6.8 and 6.1.1.4'
O O 0.0106 0.0060 'International Tables Vol C Tables 4.2.6.8 and 6.1.1.4'

loop_
_geom_angle_atom_site_label_1
_geom_angle_atom_site_label_2
_geom_angle_atom_site_label_3
_geom_angle
_geom_angle_site_symmetry_1
_geom_angle_site_symmetry_3
_geom_angle_publ_flag
N1 C7 C6 109.2(3) . . ?
N1 C7 H7A 109.8 . . ?
C6 C7 H7A 109.8 . . ?
N1 C7 H7B 109.8 . . ?
C6 C7 H7B 109.8 . . ?
H7A C7 H7B 108.3 . . ?
O1 C6 C7 111.1(3) . . ?
O1 C6 H6A 109.4 . . ?
C7 C6 H6A 109.4 . . ?
O1 C6 H6B 109.4 . . ?
C7 C6 H6B 109.4 . . ?
H6A C6 H6B 108.0 . . ?
C5 O1 C6 110.3(2) . . ?
O1 C5 C4 111.0(3) . . ?
O1 C5 H5A 109.4 . . ?
C4 C5 H5A 109.4 . . ?
O1 C5 H5B 109.4 . . ?
C4 C5 H5B 109.4 . . ?
H5A C5 H5B 108.0 . . ?
N1 C4 C5 108.5(3) . . ?
N1 C4 H4A 110.0 . . ?
C5 C4 H4A 110.0 . . ?
N1 C4 H4B 110.0 . . ?
C5 C4 H4B 110.0 . . ?
H4A C4 H4B 108.4 . . ?
C1 N1 C4 117.5(3) . . ?
C1 N1 C7 115.1(2) . . ?
C4 N1 C7 110.1(2) . . ?
C2 C1 C3 118.4(3) . 3_776 ?
C2 C1 N1 120.8(3) . . ?
C3 C1 N1 120.8(3) 3_776 . ?
C1 C2 C3 123.8(3) . . ?
C1 C2 H2A 118.1 . . ?
C3 C2 H2A 118.1 . . ?
C2 C3 C1 117.7(3) . 3_776 ?
C2 C3 N2 121.3(3) . . ?
C1 C3 N2 121.0(3) 3_776 . ?
C3 N2 C11 116.5(2) . . ?
C3 N2 C8 113.5(2) . . ?
C11 N2 C8 109.6(2) . . ?
N2 C11 C10 109.1(2) . . ?
N2 C11 H11A 109.9 . . ?
C10 C11 H11A 109.9 . . ?
N2 C11 H11B 109.9 . . ?
C10 C11 H11B 109.9 . . ?
H11A C11 H11B 108.3 . . ?
O2 C10 C11 111.8(3) . . ?
O2 C10 H10A 109.3 . . ?
C11 C10 H10A 109.3 . . ?
O2 C10 H10B 109.3 . . ?
C11 C10 H10B 109.3 . . ?
H10A C10 H10B 107.9 . . ?
C10 O2 C9 108.8(2) . . ?
O2 C9 C8 111.9(3) . . ?
O2 C9 H9A 109.2 . . ?
C8 C9 H9A 109.2 . . ?
O2 C9 H9B 109.2 . . ?
C8 C9 H9B 109.2 . . ?
H9A C9 H9B 107.9 . . ?
N2 C8 C9 109.7(3) . . ?
N2 C8 H8A 109.7 . . ?
C9 C8 H8A 109.7 . . ?
N2 C8 H8B 109.7 . . ?
C9 C8 H8B 109.7 . . ?
H8A C8 H8B 108.2 . . ?

loop_
_geom_bond_atom_site_label_1
_geom_bond_atom_site_label_2
_geom_bond_distance
_geom_bond_site_symmetry_2
_geom_bond_publ_flag
C7 N1 1.467(4) . ?
C7 C6 1.522(4) . ?
C7 H7A 0.9900 . ?
C7 H7B 0.9900 . ?
C6 O1 1.436(4) . ?
C6 H6A 0.9900 . ?
C6 H6B 0.9900 . ?
O1 C5 1.431(4) . ?
C5 C4 1.528(4) . ?
C5 H5A 0.9900 . ?
C5 H5B 0.9900 . ?
C4 N1 1.460(4) . ?
C4 H4A 0.9900 . ?
C4 H4B 0.9900 . ?
N1 C1 1.425(4) . ?
C1 C2 1.399(4) . ?
C1 C3 1.415(4) 3_776 ?
C2 C3 1.401(4) . ?
C2 H2A 0.9500 . ?
C3 C1 1.415(4) 3_776 ?
C3 N2 1.432(4) . ?
N2 C11 1.469(4) . ?
N2 C8 1.482(4) . ?
C11 C10 1.523(4) . ?
C11 H11A 0.9900 . ?
C11 H11B 0.9900 . ?
C10 O2 1.430(4) . ?
C10 H10A 0.9900 . ?
C10 H10B 0.9900 . ?
O2 C9 1.432(4) . ?
C9 C8 1.515(4) . ?
C9 H9A 0.9900 . ?
C9 H9B 0.9900 . ?
C8 H8A 0.9900 . ?
C8 H8B 0.9900 . ?

loop_
_geom_torsion_atom_site_label_1
_geom_torsion_atom_site_label_2
_geom_torsion_atom_site_label_3
_geom_torsion_atom_site_label_4
_geom_torsion
_geom_torsion_site_symmetry_1
_geom_torsion_site_symmetry_2
_geom_torsion_site_symmetry_3
_geom_torsion_site_symmetry_4
_geom_torsion_publ_flag
N1 C7 C6 O1 -57.6(3) . . . . ?
C7 C6 O1 C5 57.8(3) . . . . ?
C6 O1 C5 C4 -58.8(3) . . . . ?
O1 C5 C4 N1 59.4(3) . . . . ?
C5 C4 N1 C1 166.5(3) . . . . ?
C5 C4 N1 C7 -59.2(3) . . . . ?
C6 C7 N1 C1 -165.8(3) . . . . ?
C6 C7 N1 C4 58.7(3) . . . . ?
C4 N1 C1 C2 16.0(4) . . . . ?
C7 N1 C1 C2 -116.1(3) . . . . ?
C4 N1 C1 C3 -161.9(3) . . . 3_776 ?
C7 N1 C1 C3 66.0(4) . . . 3_776 ?
C3 C1 C2 C3 -0.7(5) 3_776 . . . ?
N1 C1 C2 C3 -178.6(3) . . . . ?
C1 C2 C3 C1 0.7(5) . . . 3_776 ?
C1 C2 C3 N2 179.9(3) . . . . ?
C2 C3 N2 C11 -12.4(4) . . . . ?
C1 C3 N2 C11 166.9(3) 3_776 . . . ?
C2 C3 N2 C8 116.3(3) . . . . ?
C1 C3 N2 C8 -64.5(4) 3_776 . . . ?
C3 N2 C11 C10 -172.6(3) . . . . ?
C8 N2 C11 C10 56.9(3) . . . . ?
N2 C11 C10 O2 -59.7(3) . . . . ?
C11 C10 O2 C9 59.7(3) . . . . ?
C10 O2 C9 C8 -59.0(3) . . . . ?
C3 N2 C8 C9 171.4(2) . . . . ?
C11 N2 C8 C9 -56.5(3) . . . . ?
O2 C9 C8 N2 58.1(3) . . . . ?
